data_7231251
loop_
_publ_author_name
'Ridenour, J. August'
'Cahill, Christopher L.'

_publ_section_title
;
 Nine isomorphous lanthanide--uranyl f--f bimetallic materials with
 2-thiophenecarboxylic acid and terpyridine: structure and concomitant
 luminescent properties
;
_journal_issue 34
_journal_name_full CrystEngComm
_journal_page_first 4997
_journal_paper_doi 10.1039/C8CE00811F
_journal_volume 20
_journal_year 2018
_chemical_formula_sum 'C160 H108 N18 O44 S14 Tb2 U6'
_chemical_formula_weight 5181.50
_space_group_crystal_system triclinic
_space_group_IT_number 2
_space_group_name_Hall '-P 1'
_space_group_name_H-M_alt 'P -1'
_symmetry_space_group_name_Hall '-P 1'
_symmetry_space_group_name_H-M 'P -1'
_atom_sites_solution_hydrogens geom
_audit_creation_method SHELXL-2014/7
_audit_update_record
;
2018-07-17 deposited with the CCDC.
2018-07-27 downloaded from the CCDC.
;
_cell_angle_alpha 81.864(2)
_cell_angle_beta 89.1030(10)
_cell_angle_gamma 82.2410(10)
_cell_formula_units_Z 1
_cell_length_a 10.2340(9)
_cell_length_b 14.4042(18)
_cell_length_c 29.053(3)
_cell_measurement_reflns_used 9791
_cell_measurement_temperature 293(2)
_cell_measurement_theta_max 28.63
_cell_measurement_theta_min 2.36
_cell_volume 4200.8(8)
_computing_cell_refinement 'SAINT, Bruker-AXS'
_computing_data_collection 'APEX, Bruker-AXS'
_computing_data_reduction 'SAINT, Bruker-AXS'
_computing_molecular_graphics 'Crystal Maker (Palmer, 2009)'
_computing_publication_material WinGX
_computing_structure_refinement 'SHELXL-2014/7 (Sheldrick, 2014)'
_computing_structure_solution 'SIR 92 (Guagliardi , 1993)'
_diffrn_ambient_temperature 293(2)
_diffrn_measured_fraction_theta_full 0.999
_diffrn_measured_fraction_theta_max 0.989
_diffrn_measurement_device_type 'Bruker SMART APEXII'
_diffrn_measurement_method omega
_diffrn_radiation_probe x-ray
_diffrn_radiation_type MoK\a
_diffrn_radiation_wavelength 0.71073
_diffrn_reflns_av_R_equivalents 0.0292
_diffrn_reflns_av_unetI/netI 0.0367
_diffrn_reflns_Laue_measured_fraction_full 0.999
_diffrn_reflns_Laue_measured_fraction_max 0.989
_diffrn_reflns_limit_h_max 13
_diffrn_reflns_limit_h_min -13
_diffrn_reflns_limit_k_max 19
_diffrn_reflns_limit_k_min -19
_diffrn_reflns_limit_l_max 39
_diffrn_reflns_limit_l_min -39
_diffrn_reflns_number 58453
_diffrn_reflns_point_group_measured_fraction_full 0.999
_diffrn_reflns_point_group_measured_fraction_max 0.989
_diffrn_reflns_theta_full 25.500
_diffrn_reflns_theta_max 28.804
_diffrn_reflns_theta_min 1.416
_diffrn_source 'fine-focused sealed tube'
_diffrn_source_type Siemens
_exptl_absorpt_coefficient_mu 6.849
_exptl_absorpt_correction_T_max 0.7458
_exptl_absorpt_correction_T_min 0.5813
_exptl_absorpt_correction_type multi-scan
_exptl_absorpt_process_details 'SADABS, G. Sheldrick (1999)'
_exptl_crystal_colour Yellow-Orange
_exptl_crystal_density_diffrn 2.048
_exptl_crystal_description Block
_exptl_crystal_F_000 2452
_exptl_crystal_recrystallization_method Hydrothermal
_exptl_crystal_size_max 0.398
_exptl_crystal_size_mid 0.325
_exptl_crystal_size_min 0.168
_refine_diff_density_max 2.022
_refine_diff_density_min -0.759
_refine_diff_density_rms 0.116
_refine_ls_extinction_method none
_refine_ls_goodness_of_fit_ref 1.025
_refine_ls_hydrogen_treatment constr
_refine_ls_matrix_type full
_refine_ls_number_parameters 1284
_refine_ls_number_reflns 21687
_refine_ls_number_restraints 856
_refine_ls_restrained_S_all 1.010
_refine_ls_R_factor_all 0.0489
_refine_ls_R_factor_gt 0.0299
_refine_ls_shift/su_max 0.003
_refine_ls_shift/su_mean 0.000
_refine_ls_structure_factor_coef Fsqd
_refine_ls_weighting_details 'w=1/[\s^2^(Fo^2^)+(0.0266P)^2^+5.2320P] where P=(Fo^2^+2Fc^2^)/3'
_refine_ls_weighting_scheme calc
_refine_ls_wR_factor_gt 0.0603
_refine_ls_wR_factor_ref 0.0665
_reflns_Friedel_coverage 0.000
_reflns_number_gt 16980
_reflns_number_total 21687
_reflns_threshold_expression 'I > 2\s(I)'
_cod_data_source_file c8ce00811f2.cif
_cod_data_source_block compound6
_cod_depositor_comments 'Adding full bibliography for 7231249--7231258.cif.'
_cod_original_cell_volume 4200.9(7)
_cod_database_code 7231251
_shelx_space_group_comment
;
The symmetry employed for this shelxl refinement is uniquely defined
by the following loop, which should always be used as a source of
symmetry information in preference to the above space-group names.
They are only intended as comments.
;

loop_
_space_group_symop_operation_xyz
'x, y, z'
'-x, -y, -z'

loop_
_atom_site_label
_atom_site_type_symbol
_atom_site_fract_x
_atom_site_fract_y
_atom_site_fract_z
_atom_site_U_iso_or_equiv
_atom_site_adp_type
_atom_site_occupancy
_atom_site_site_symmetry_order
_atom_site_calc_flag
_atom_site_refinement_flags_posn
_atom_site_refinement_flags_adp
_atom_site_refinement_flags_occupancy
_atom_site_disorder_assembly
_atom_site_disorder_group
C1 C 0.0876(4) 0.0756(3) 0.38006(15) 0.0427(10) Uani 1 1 d . . . . .
H1 H 0.097609 0.133111 0.362190 0.051 Uiso 1 1 calc R U . . .
C2 C 0.0179(5) 0.0143(4) 0.36117(17) 0.0495(12) Uani 1 1 d . . . . .
H2 H -0.017049 0.029320 0.331267 0.059 Uiso 1 1 calc R U . . .
C3 C 0.0021(5) -0.0694(4) 0.38822(18) 0.0535(13) Uani 1 1 d . . . . .
H3 H -0.044458 -0.112425 0.376777 0.064 Uiso 1 1 calc R U . . .
C4 C 0.0552(5) -0.0898(3) 0.43223(17) 0.0448(11) Uani 1 1 d . . . . .
H4 H 0.044346 -0.146459 0.450741 0.054 Uiso 1 1 calc R U . . .
C5 C 0.1254(4) -0.0250(3) 0.44890(14) 0.0306(8) Uani 1 1 d . . . . .
C6 C 0.1853(4) -0.0430(3) 0.49603(14) 0.0301(8) Uani 1 1 d . . . . .
C7 C 0.1597(4) -0.1190(3) 0.52831(15) 0.0376(10) Uani 1 1 d . . . . .
H7 H 0.104005 -0.160592 0.520763 0.045 Uiso 1 1 calc R U . . .
C8 C 0.2173(5) -0.1323(3) 0.57139(16) 0.0434(11) Uani 1 1 d . . . . .
H8 H 0.199666 -0.182286 0.593514 0.052 Uiso 1 1 calc R U . . .
C9 C 0.3009(4) -0.0717(3) 0.58167(14) 0.0370(9) Uani 1 1 d . . . . .
H9 H 0.342439 -0.080857 0.610517 0.044 Uiso 1 1 calc R U . . .
C10 C 0.3229(4) 0.0036(3) 0.54843(13) 0.0298(8) Uani 1 1 d . . . . .
C11 C 0.4149(4) 0.0706(3) 0.55712(13) 0.0307(8) Uani 1 1 d . . . . .
C12 C 0.4980(4) 0.0544(3) 0.59572(14) 0.0381(10) Uani 1 1 d . . . . .
H12 H 0.493748 0.001950 0.618092 0.046 Uiso 1 1 calc R U . . .
C13 C 0.5860(5) 0.1162(3) 0.60067(16) 0.0454(11) Uani 1 1 d . . . . .
H13 H 0.641466 0.106410 0.626462 0.054 Uiso 1 1 calc R U . . .
C14 C 0.5911(5) 0.1918(4) 0.56736(18) 0.0520(13) Uani 1 1 d . . . . .
H14 H 0.651347 0.233850 0.569658 0.062 Uiso 1 1 calc R U . . .
C15 C 0.5059(4) 0.2055(3) 0.53020(17) 0.0469(12) Uani 1 1 d . . . . .
H15 H 0.509637 0.257896 0.507721 0.056 Uiso 1 1 calc R U . . .
C21 C -0.0690(5) 0.5910(3) 0.40891(17) 0.0539(13) Uani 1 1 d . . . . .
H21 H -0.024404 0.555718 0.434621 0.065 Uiso 1 1 calc R U . . .
C22 C -0.1442(6) 0.6747(3) 0.41474(18) 0.0572(14) Uani 1 1 d . . . . .
H22 H -0.148977 0.696047 0.443554 0.069 Uiso 1 1 calc R U . . .
C23 C -0.2116(6) 0.7261(3) 0.37754(19) 0.0582(14) Uani 1 1 d . . . . .
H23 H -0.263920 0.782922 0.380546 0.070 Uiso 1 1 calc R U . . .
C24 C -0.2011(5) 0.6925(3) 0.33527(18) 0.0527(13) Uani 1 1 d . . . . .
H24 H -0.246703 0.726479 0.309473 0.063 Uiso 1 1 calc R U . . .
C25 C -0.1221(4) 0.6077(3) 0.33144(15) 0.0348(9) Uani 1 1 d . . . . .
C26 C -0.1063(4) 0.5690(3) 0.28683(15) 0.0366(9) Uani 1 1 d . . . . .
C27 C -0.1650(5) 0.6190(3) 0.24648(17) 0.0520(12) Uani 1 1 d . . . . .
H27 H -0.212569 0.678768 0.246571 0.062 Uiso 1 1 calc R U . . .
C28 C -0.1515(5) 0.5786(4) 0.20656(18) 0.0592(14) Uani 1 1 d . . . . .
H28 H -0.191667 0.610327 0.179217 0.071 Uiso 1 1 calc R U . . .
C29 C -0.0793(5) 0.4919(4) 0.20685(16) 0.0484(12) Uani 1 1 d . . . . .
H29 H -0.068985 0.464737 0.179599 0.058 Uiso 1 1 calc R U . . .
C30 C -0.0213(4) 0.4443(3) 0.24764(14) 0.0354(9) Uani 1 1 d . . . . .
C31 C 0.0625(4) 0.3529(3) 0.24855(14) 0.0371(9) Uani 1 1 d . . . . .
C32 C 0.0857(5) 0.3096(4) 0.20930(18) 0.0574(14) Uani 1 1 d . . . . .
H32 H 0.043259 0.336173 0.181522 0.069 Uiso 1 1 calc R U . . .
C33 C 0.1713(6) 0.2271(4) 0.2112(2) 0.0698(17) Uani 1 1 d . . . . .
H33 H 0.185037 0.197061 0.184923 0.084 Uiso 1 1 calc R U . . .
C34 C 0.2365(5) 0.1891(4) 0.25164(19) 0.0579(14) Uani 1 1 d . . . . .
H34 H 0.297445 0.134621 0.253273 0.069 Uiso 1 1 calc R U . . .
C35 C 0.2081(5) 0.2349(3) 0.28987(16) 0.0424(10) Uani 1 1 d . . . . .
H35 H 0.251136 0.209420 0.317673 0.051 Uiso 1 1 calc R U . . .
C51 C 0.6459(5) 0.6386(4) 0.09697(18) 0.0532(12) Uani 1 1 d . . . . .
H51 H 0.649530 0.588458 0.079855 0.064 Uiso 1 1 calc R U . . .
C52 C 0.5495(6) 0.6472(5) 0.1307(2) 0.0685(16) Uani 1 1 d . . . . .
H52 H 0.488696 0.604366 0.135729 0.082 Uiso 1 1 calc R U . . .
C53 C 0.5459(6) 0.7200(5) 0.1563(2) 0.0728(18) Uani 1 1 d . . . . .
H53 H 0.486033 0.724932 0.180555 0.087 Uiso 1 1 calc R U . . .
C54 C 0.6308(6) 0.7858(4) 0.14616(19) 0.0639(16) Uani 1 1 d . . . . .
H54 H 0.626940 0.837141 0.162505 0.077 Uiso 1 1 calc R U . . .
C55 C 0.7227(5) 0.7746(3) 0.11113(16) 0.0477(12) Uani 1 1 d . . . . .
C56 C 0.8118(6) 0.8452(3) 0.09577(17) 0.0516(13) Uani 1 1 d . . . . .
C57 C 0.7810(7) 0.9392(4) 0.1033(2) 0.0770(19) Uani 1 1 d . . . . .
H57 H 0.705099 0.958724 0.119277 0.092 Uiso 1 1 calc R U . . .
C58 C 0.8654(9) 1.0019(4) 0.0865(3) 0.092(2) Uani 1 1 d . . . . .
H58 H 0.844873 1.065330 0.090092 0.111 Uiso 1 1 calc R U . . .
C59 C 0.9795(8) 0.9723(4) 0.0646(2) 0.082(2) Uani 1 1 d . . . . .
H59 H 1.037319 1.014881 0.053623 0.098 Uiso 1 1 calc R U . . .
C60 C 1.0069(6) 0.8782(4) 0.05916(17) 0.0572(14) Uani 1 1 d . . . . .
C61 C 1.1304(6) 0.8384(4) 0.03817(18) 0.0611(15) Uani 1 1 d . . . . .
C62 C 1.2359(9) 0.8901(6) 0.0303(3) 0.099(3) Uani 1 1 d . . . . .
H62 H 1.227580 0.953025 0.035155 0.119 Uiso 1 1 calc R U . . .
C63 C 1.3529(9) 0.8458(8) 0.0151(3) 0.123(3) Uani 1 1 d . . . . .
H63 H 1.423990 0.879789 0.009449 0.148 Uiso 1 1 calc R U . . .
C64 C 1.3671(8) 0.7536(7) 0.0082(3) 0.098(2) Uani 1 1 d . . . . .
H64 H 1.446901 0.722395 -0.000817 0.118 Uiso 1 1 calc R U . . .
C65 C 1.2551(6) 0.7092(5) 0.0153(2) 0.0729(17) Uani 1 1 d . . . . .
H65 H 1.260550 0.647059 0.009273 0.087 Uiso 1 1 calc R U . . .
C66 C 0.7675(5) 0.7454(3) -0.02860(15) 0.0427(11) Uani 1 1 d . . . . .
C67 C 0.6796(5) 0.7919(3) -0.06734(15) 0.0450(11) Uani 1 1 d . . . . .
C68 C 0.5741(5) 0.7607(4) -0.08750(17) 0.0506(12) Uani 1 1 d . . . . .
H68 H 0.543259 0.703116 -0.078268 0.061 Uiso 1 1 calc R U . . .
C69 C 0.5203(6) 0.8308(4) -0.1245(2) 0.0713(17) Uani 1 1 d . . . . .
H69 H 0.450108 0.822899 -0.142897 0.086 Uiso 1 1 calc R U . . .
C70 C 0.5792(7) 0.9077(4) -0.1304(2) 0.083(2) Uani 1 1 d . . . . .
H70 H 0.553260 0.959918 -0.152541 0.099 Uiso 1 1 calc R U . . .
N1 N 0.1417(3) 0.0571(2) 0.42265(11) 0.0326(7) Uani 1 1 d . . . . .
N2 N 0.2654(3) 0.0181(2) 0.50603(10) 0.0275(7) Uani 1 1 d . . . . .
N3 N 0.4178(3) 0.1470(2) 0.52478(12) 0.0392(8) Uani 1 1 d . . . . .
N6 N -0.0563(4) 0.5574(2) 0.36844(12) 0.0417(9) Uani 1 1 d . . . . .
N5 N -0.0354(3) 0.4828(2) 0.28766(11) 0.0309(7) Uani 1 1 d . . . . .
N4 N 0.1224(3) 0.3136(2) 0.28940(11) 0.0341(8) Uani 1 1 d . . . . .
N7 N 0.7335(4) 0.6989(3) 0.08802(12) 0.0418(9) Uani 1 1 d . . . . .
N8 N 0.9210(4) 0.8159(3) 0.07313(12) 0.0441(9) Uani 1 1 d . . . . .
N9 N 1.1407(4) 0.7490(3) 0.03025(14) 0.0518(10) Uani 1 1 d . . . . .
O1 O 0.4107(3) 0.1442(2) 0.42444(10) 0.0424(7) Uani 1 1 d . . . . .
O2 O 0.1188(3) 0.2119(2) 0.48663(10) 0.0377(7) Uani 1 1 d . . . . .
O3 O 0.3191(3) 0.33358(19) 0.46471(10) 0.0394(7) Uani 1 1 d . . . . .
O4 O 0.1395(3) 0.4303(2) 0.43813(11) 0.0493(8) Uani 1 1 d . . . . .
O6 O 0.2213(3) 0.4484(2) 0.34416(11) 0.0452(7) Uani 1 1 d . . . . .
O7 O -0.0681(3) 0.3464(2) 0.37833(11) 0.0465(8) Uani 1 1 d . . . . .
O9 O 0.6192(4) 0.0266(3) 0.20875(11) 0.0599(10) Uani 1 1 d . . . . .
O8 O 0.7335(3) -0.0634(2) 0.32260(10) 0.0468(8) Uani 1 1 d . . . . .
O13 O 0.5818(3) -0.1673(2) 0.26352(12) 0.0492(8) Uani 1 1 d . . . . .
O12 O 0.4473(3) -0.0499(2) 0.28484(12) 0.0492(8) Uani 1 1 d . . . . .
O11 O 0.5456(3) 0.1109(2) 0.30175(12) 0.0498(8) Uani 1 1 d . . . . .
O10 O 0.7379(3) 0.1378(2) 0.27276(12) 0.0545(9) Uani 1 1 d . . . . .
O15 O 0.9022(3) -0.0037(2) 0.24064(13) 0.0575(9) Uani 1 1 d . . . . .
O14 O 0.8291(3) -0.1370(2) 0.23251(12) 0.0507(8) Uani 1 1 d . . . . .
O18 O 1.0320(3) 0.6283(2) 0.12189(10) 0.0471(8) Uani 1 1 d . . . . .
O19 O 1.1433(4) 0.5469(3) 0.07235(11) 0.0587(9) Uani 1 1 d . . . . .
O17 O 0.7499(4) 0.6647(2) -0.00899(11) 0.0563(9) Uani 1 1 d . . . . .
O16 O 0.8576(3) 0.7891(2) -0.01657(11) 0.0494(8) Uani 1 1 d . . . . .
O21 O 0.8724(3) 0.5081(2) 0.06426(11) 0.0497(8) Uani 1 1 d . . . . .
O20 O 1.0369(3) 0.6049(2) -0.02475(10) 0.0487(8) Uani 1 1 d . . . . .
O5 O 0.1878(3) 0.26015(18) 0.39030(9) 0.0386(7) Uani 1 1 d . . . . .
S3 S 0.4078(2) -0.31673(11) 0.29442(8) 0.0890(6) Uani 1 1 d . . . . .
S5 S 0.70592(18) 0.90132(11) -0.09343(6) 0.0811(5) Uani 1 1 d . . . . .
Tb1 Tb 0.94581(2) 0.65426(2) 0.04143(2) 0.03534(5) Uani 1 1 d . . . . .
U1 U 0.26258(2) 0.18235(2) 0.45298(2) 0.02623(4) Uani 1 1 d . . . . .
U2 U 0.08114(2) 0.39262(2) 0.36313(2) 0.03041(4) Uani 1 1 d . . . . .
U3 U 0.67538(2) -0.01769(2) 0.26566(2) 0.03388(4) Uani 1 1 d . . . . .
C76 C 0.9028(5) 0.4242(3) 0.05877(13) 0.0379(10) Uani 1 1 d . . . . .
C77 C 0.8643(5) 0.3513(3) 0.09620(14) 0.0404(10) Uani 1 1 d D U . . .
C78A C 0.918(3) 0.2598(11) 0.1054(9) 0.053(4) Uani 0.581(5) 1 d D U P A 1
H78A H 0.982697 0.233919 0.086124 0.064 Uiso 0.581(5) 1 calc R U P A 1
C79A C 0.8744(15) 0.2053(11) 0.1449(5) 0.055(3) Uani 0.581(5) 1 d D U P A 1
H79A H 0.905596 0.142484 0.155790 0.066 Uiso 0.581(5) 1 calc R U P A 1
C80A C 0.7794(17) 0.2602(8) 0.1639(6) 0.057(3) Uani 0.581(5) 1 d D U P A 1
H80A H 0.734305 0.238680 0.190491 0.069 Uiso 0.581(5) 1 calc R U P A 1
S7A S 0.7465(6) 0.3753(4) 0.1352(2) 0.0600(12) Uani 0.581(5) 1 d D U P A 1
C78B C 0.776(3) 0.367(2) 0.1302(10) 0.050(4) Uani 0.419(5) 1 d D U P A 2
H78B H 0.729696 0.426928 0.131356 0.060 Uiso 0.419(5) 1 calc R U P A 2
C79B C 0.755(2) 0.2903(11) 0.1635(8) 0.049(3) Uani 0.419(5) 1 d D U P A 2
H79B H 0.696169 0.290879 0.188106 0.058 Uiso 0.419(5) 1 calc R U P A 2
C80B C 0.838(2) 0.2163(14) 0.1532(7) 0.050(4) Uani 0.419(5) 1 d D U P A 2
H80B H 0.841694 0.156578 0.170615 0.060 Uiso 0.419(5) 1 calc R U P A 2
S7B S 0.9380(10) 0.2391(4) 0.1045(3) 0.0518(14) Uani 0.419(5) 1 d D U P A 2
C71 C 1.1262(5) 0.5694(3) 0.11244(16) 0.0441(11) Uani 1 1 d . . . . .
C72 C 1.2219(5) 0.5233(3) 0.14950(16) 0.0466(11) Uani 1 1 d D U . . .
C73A C 1.311(2) 0.4460(17) 0.1449(9) 0.072(4) Uani 0.700(6) 1 d D U P B 1
H73A H 1.322575 0.416692 0.118293 0.086 Uiso 0.700(6) 1 calc R U P B 1
C74A C 1.3872(19) 0.4161(13) 0.1880(5) 0.082(3) Uani 0.700(6) 1 d D U P B 1
H74A H 1.452274 0.363899 0.192434 0.099 Uiso 0.700(6) 1 calc R U P B 1
C75A C 1.3527(13) 0.4717(10) 0.2202(5) 0.069(3) Uani 0.700(6) 1 d D U P B 1
H75A H 1.392463 0.463755 0.249288 0.083 Uiso 0.700(6) 1 calc R U P B 1
S6A S 1.2278(5) 0.5590(3) 0.20210(10) 0.0604(9) Uani 0.700(6) 1 d D U P B 1
C73B C 1.228(4) 0.556(3) 0.1913(9) 0.058(5) Uani 0.300(6) 1 d D U P B 2
H73B H 1.178757 0.610505 0.198679 0.070 Uiso 0.300(6) 1 calc R U P B 2
C74B C 1.322(3) 0.494(2) 0.2230(10) 0.062(4) Uani 0.300(6) 1 d D U P B 2
H74B H 1.333994 0.498529 0.254158 0.075 Uiso 0.300(6) 1 calc R U P B 2
C75B C 1.389(4) 0.428(3) 0.2000(8) 0.071(5) Uani 0.300(6) 1 d D U P B 2
H75B H 1.456401 0.383544 0.213467 0.085 Uiso 0.300(6) 1 calc R U P B 2
S6B S 1.3396(15) 0.4348(11) 0.1433(6) 0.077(3) Uani 0.300(6) 1 d D U P B 2
C36 C 0.6330(5) 0.1657(3) 0.29289(15) 0.0417(10) Uani 1 1 d . . . . .
C37 C 0.6132(4) 0.2608(3) 0.30611(15) 0.0384(9) Uani 1 1 d D U . . .
C38A C 0.5161(13) 0.2979(12) 0.3346(7) 0.051(3) Uani 0.791(6) 1 d D U P C 1
H38A H 0.452267 0.263991 0.349285 0.061 Uiso 0.791(6) 1 calc R U P C 1
C39A C 0.5254(10) 0.3924(7) 0.3388(4) 0.055(2) Uani 0.791(6) 1 d D U P C 1
H39A H 0.464284 0.430116 0.354541 0.066 Uiso 0.791(6) 1 calc R U P C 1
C40A C 0.6318(10) 0.4224(6) 0.3176(4) 0.066(2) Uani 0.791(6) 1 d D U P C 1
H40A H 0.657394 0.481509 0.319005 0.079 Uiso 0.791(6) 1 calc R U P C 1
S2A S 0.7159(2) 0.33874(16) 0.28732(9) 0.0703(8) Uani 0.791(6) 1 d D U P C 1
C38B C 0.719(2) 0.3155(19) 0.3086(12) 0.055(4) Uani 0.209(6) 1 d D U P C 2
H38B H 0.809119 0.294219 0.311492 0.065 Uiso 0.209(6) 1 calc R U P C 2
C39B C 0.655(3) 0.4105(18) 0.3055(14) 0.060(4) Uani 0.209(6) 1 d D U P C 2
H39B H 0.685022 0.463516 0.289098 0.072 Uiso 0.209(6) 1 calc R U P C 2
C40B C 0.542(4) 0.4107(19) 0.3303(18) 0.048(4) Uani 0.209(6) 1 d D U P C 2
H40B H 0.503161 0.461065 0.344710 0.058 Uiso 0.209(6) 1 calc R U P C 2
S2B S 0.4814(13) 0.3044(12) 0.3317(7) 0.051(3) Uani 0.209(6) 1 d D U P C 2
C46 C 0.9177(5) -0.0837(3) 0.22587(16) 0.0437(11) Uani 1 1 d . . . . .
C41 C 0.4706(5) -0.1344(3) 0.27866(15) 0.0402(10) Uani 1 1 d . . . . .
C42 C 0.3688(5) -0.1972(3) 0.29042(16) 0.0457(11) Uani 1 1 d . . . . .
C43 C 0.2393(5) -0.1723(4) 0.30077(17) 0.0535(13) Uani 1 1 d . . . . .
H43 H 0.199896 -0.110132 0.300526 0.064 Uiso 1 1 calc R U . . .
C44 C 0.1733(7) -0.2508(6) 0.3117(3) 0.089(2) Uani 1 1 d . . . . .
H44 H 0.084234 -0.246568 0.319247 0.107 Uiso 1 1 calc R U . . .
C45 C 0.2499(9) -0.3320(6) 0.3103(3) 0.105(3) Uani 1 1 d . . . . .
H45 H 0.220928 -0.390832 0.317189 0.126 Uiso 1 1 calc R U . . .
C47 C 1.0362(5) -0.1110(3) 0.19993(16) 0.0440(10) Uani 1 1 d D U . . .
C48A C 1.135(4) -0.062(3) 0.195(2) 0.055(5) Uani 0.157(6) 1 d D U P D 1
H48A H 1.138773 -0.006604 0.207878 0.066 Uiso 0.157(6) 1 calc R U P D 1
C49A C 1.237(5) -0.105(4) 0.168(3) 0.061(5) Uani 0.157(6) 1 d D U P D 1
H49A H 1.314374 -0.080468 0.159163 0.073 Uiso 0.157(6) 1 calc R U P D 1
C50A C 1.205(8) -0.187(6) 0.156(4) 0.059(5) Uani 0.157(6) 1 d D U P D 1
H50A H 1.257396 -0.224929 0.137948 0.071 Uiso 0.157(6) 1 calc R U P D 1
S4A S 1.055(2) -0.2142(12) 0.1806(9) 0.056(3) Uani 0.157(6) 1 d D U P D 1
C48B C 1.0669(16) -0.1899(8) 0.1818(6) 0.056(2) Uani 0.843(6) 1 d D U P D 2
H48B H 1.012417 -0.236986 0.183792 0.067 Uiso 0.843(6) 1 calc R U P D 2
C49B C 1.1913(15) -0.1967(10) 0.1588(8) 0.0597(18) Uani 0.843(6) 1 d D U P D 2
H49B H 1.227547 -0.248278 0.144653 0.072 Uiso 0.843(6) 1 calc R U P D 2
C50B C 1.2492(10) -0.1190(8) 0.1601(5) 0.064(2) Uani 0.843(6) 1 d D U P D 2
H50B H 1.330725 -0.110072 0.146948 0.077 Uiso 0.843(6) 1 calc R U P D 2
S4B S 1.1542(2) -0.03722(13) 0.18943(9) 0.0608(6) Uani 0.843(6) 1 d D U P D 2
C16 C 0.2408(5) 0.4097(3) 0.46306(14) 0.0360(9) Uani 1 1 d . . . . .
C17 C 0.2717(5) 0.4778(3) 0.49320(17) 0.0491(12) Uani 1 1 d . . . . .
C18A C 0.370(3) 0.4576(17) 0.5265(9) 0.089(4) Uani 0.844(7) 1 d D U P E 1
H18A H 0.427287 0.401360 0.532406 0.106 Uiso 0.844(7) 1 calc R U P E 1
C19A C 0.3682(11) 0.5399(8) 0.5511(4) 0.097(3) Uani 0.844(7) 1 d D U P E 1
H19A H 0.428855 0.542947 0.574188 0.117 Uiso 0.844(7) 1 calc R U P E 1
C20A C 0.2734(12) 0.6088(9) 0.5377(4) 0.100(3) Uani 0.844(7) 1 d D U P E 1
H20A H 0.259147 0.665089 0.550411 0.120 Uiso 0.844(7) 1 calc R U P E 1
S1A S 0.1791(3) 0.58339(17) 0.49432(10) 0.0902(10) Uani 0.844(7) 1 d D U P E 1
C18B C 0.224(6) 0.588(4) 0.4800(16) 0.088(6) Uani 0.156(7) 1 d D U P E 2
H18B H 0.202191 0.623582 0.451181 0.105 Uiso 0.156(7) 1 calc R U P E 2
C19B C 0.225(5) 0.618(4) 0.5264(18) 0.089(5) Uani 0.156(7) 1 d D U P E 2
H19B H 0.163985 0.664585 0.536138 0.107 Uiso 0.156(7) 1 calc R U P E 2
C20B C 0.323(6) 0.570(4) 0.5527(19) 0.090(5) Uani 0.156(7) 1 d D U P E 2
H20B H 0.356375 0.590825 0.578628 0.107 Uiso 0.156(7) 1 calc R U P E 2
S1B S 0.381(4) 0.466(2) 0.5326(14) 0.083(5) Uani 0.156(7) 1 d D U P E 2
OW1 O 1.4001(9) 0.4721(5) 0.0307(3) 0.180(3) Uani 1 1 d . . . . .

loop_
_atom_site_aniso_label
_atom_site_aniso_U_11
_atom_site_aniso_U_22
_atom_site_aniso_U_33
_atom_site_aniso_U_23
_atom_site_aniso_U_13
_atom_site_aniso_U_12
C1 0.047(3) 0.048(3) 0.034(2) -0.0025(19) -0.0070(19) -0.013(2)
C2 0.047(3) 0.061(3) 0.045(3) -0.014(2) -0.008(2) -0.016(2)
C3 0.052(3) 0.055(3) 0.062(3) -0.020(3) -0.007(2) -0.022(2)
C4 0.046(3) 0.037(2) 0.056(3) -0.012(2) -0.003(2) -0.014(2)
C5 0.025(2) 0.030(2) 0.038(2) -0.0072(16) 0.0017(16) -0.0049(16)
C6 0.027(2) 0.0250(18) 0.037(2) -0.0032(16) 0.0039(16) -0.0025(15)
C7 0.036(2) 0.030(2) 0.047(3) -0.0030(18) 0.0030(19) -0.0059(18)
C8 0.047(3) 0.033(2) 0.046(3) 0.0081(19) 0.009(2) -0.005(2)
C9 0.040(2) 0.038(2) 0.030(2) 0.0009(17) -0.0011(18) -0.0032(19)
C10 0.032(2) 0.0274(19) 0.0278(19) -0.0010(15) 0.0021(16) 0.0009(16)
C11 0.034(2) 0.0285(19) 0.0276(19) -0.0036(15) -0.0005(16) 0.0032(16)
C12 0.044(3) 0.041(2) 0.027(2) -0.0061(17) -0.0054(18) 0.004(2)
C13 0.047(3) 0.052(3) 0.037(2) -0.014(2) -0.015(2) 0.004(2)
C14 0.041(3) 0.050(3) 0.068(3) -0.013(3) -0.019(2) -0.011(2)
C15 0.041(3) 0.038(2) 0.061(3) 0.003(2) -0.014(2) -0.014(2)
C21 0.071(4) 0.045(3) 0.037(3) -0.003(2) 0.001(2) 0.017(2)
C22 0.079(4) 0.038(3) 0.049(3) -0.007(2) 0.013(3) 0.008(3)
C23 0.072(4) 0.033(2) 0.062(3) 0.002(2) 0.008(3) 0.013(2)
C24 0.063(3) 0.038(3) 0.050(3) 0.006(2) -0.004(2) 0.009(2)
C25 0.032(2) 0.0258(19) 0.044(2) 0.0035(17) -0.0001(18) -0.0018(16)
C26 0.029(2) 0.039(2) 0.039(2) 0.0018(18) -0.0072(17) -0.0006(18)
C27 0.060(3) 0.042(3) 0.047(3) 0.007(2) -0.013(2) 0.005(2)
C28 0.065(3) 0.057(3) 0.046(3) 0.014(2) -0.016(2) 0.006(3)
C29 0.053(3) 0.055(3) 0.035(2) 0.000(2) -0.009(2) -0.005(2)
C30 0.036(2) 0.037(2) 0.033(2) 0.0019(17) -0.0024(17) -0.0095(18)
C31 0.041(2) 0.038(2) 0.034(2) -0.0047(18) -0.0033(18) -0.0100(19)
C32 0.069(4) 0.060(3) 0.043(3) -0.015(2) -0.013(2) 0.004(3)
C33 0.089(4) 0.069(4) 0.054(3) -0.033(3) -0.006(3) 0.006(3)
C34 0.061(3) 0.053(3) 0.059(3) -0.020(3) -0.001(3) 0.008(3)
C35 0.049(3) 0.039(2) 0.039(2) -0.0061(19) 0.000(2) -0.002(2)
C51 0.054(3) 0.050(3) 0.053(3) -0.002(2) 0.006(2) 0.000(2)
C52 0.054(3) 0.082(4) 0.064(4) 0.004(3) 0.007(3) -0.006(3)
C53 0.055(4) 0.097(5) 0.057(4) -0.009(3) 0.009(3) 0.017(3)
C54 0.063(4) 0.071(4) 0.051(3) -0.020(3) -0.001(3) 0.026(3)
C55 0.051(3) 0.049(3) 0.038(2) -0.008(2) -0.005(2) 0.013(2)
C56 0.069(4) 0.039(3) 0.045(3) -0.011(2) -0.014(2) 0.009(2)
C57 0.108(5) 0.052(3) 0.071(4) -0.023(3) -0.010(4) 0.007(4)
C58 0.142(7) 0.037(3) 0.100(5) -0.023(3) -0.019(5) -0.001(4)
C59 0.126(6) 0.043(3) 0.082(5) -0.008(3) -0.015(4) -0.027(4)
C60 0.087(4) 0.046(3) 0.041(3) -0.004(2) -0.013(3) -0.019(3)
C61 0.082(4) 0.067(4) 0.041(3) -0.005(2) 0.000(3) -0.034(3)
C62 0.118(7) 0.102(6) 0.094(6) -0.022(4) 0.022(5) -0.066(5)
C63 0.111(7) 0.158(9) 0.121(7) -0.027(7) 0.036(6) -0.087(7)
C64 0.079(5) 0.135(7) 0.090(5) -0.031(5) 0.024(4) -0.037(5)
C65 0.071(4) 0.097(5) 0.057(4) -0.021(3) 0.011(3) -0.026(4)
C66 0.050(3) 0.045(3) 0.031(2) -0.0057(19) 0.001(2) 0.000(2)
C67 0.054(3) 0.044(3) 0.037(2) -0.008(2) -0.004(2) -0.003(2)
C68 0.058(3) 0.048(3) 0.046(3) -0.006(2) -0.013(2) -0.005(2)
C69 0.066(4) 0.076(4) 0.072(4) -0.008(3) -0.031(3) -0.010(3)
C70 0.094(5) 0.060(4) 0.090(5) 0.010(3) -0.048(4) -0.009(4)
N1 0.0375(19) 0.0301(17) 0.0311(17) -0.0053(14) -0.0010(14) -0.0071(14)
N2 0.0277(17) 0.0258(16) 0.0281(16) -0.0026(13) -0.0013(13) -0.0019(13)
N3 0.036(2) 0.039(2) 0.041(2) 0.0043(16) -0.0129(16) -0.0090(16)
N6 0.051(2) 0.0328(19) 0.036(2) -0.0003(15) -0.0013(17) 0.0082(17)
N5 0.0350(19) 0.0275(17) 0.0289(17) 0.0008(13) -0.0005(14) -0.0045(14)
N4 0.0366(19) 0.0340(18) 0.0316(18) -0.0033(14) 0.0001(14) -0.0058(15)
N7 0.048(2) 0.039(2) 0.035(2) -0.0049(16) 0.0001(16) 0.0030(17)
N8 0.060(3) 0.038(2) 0.034(2) -0.0054(16) -0.0078(18) -0.0055(19)
N9 0.059(3) 0.059(3) 0.040(2) -0.0064(19) 0.0009(19) -0.019(2)
O1 0.0427(18) 0.0357(16) 0.0454(18) -0.0006(13) 0.0059(14) 0.0005(13)
O2 0.0371(16) 0.0365(16) 0.0409(16) -0.0102(13) 0.0007(13) -0.0050(13)
O3 0.0444(18) 0.0270(15) 0.0473(18) -0.0044(13) -0.0102(14) -0.0063(13)
O4 0.067(2) 0.0358(17) 0.0434(18) -0.0144(14) -0.0136(16) 0.0092(15)
O6 0.0430(18) 0.0350(16) 0.057(2) -0.0044(14) -0.0011(15) -0.0061(14)
O7 0.0427(18) 0.0495(19) 0.0448(18) 0.0050(14) 0.0015(14) -0.0099(15)
O9 0.073(2) 0.064(2) 0.0365(18) 0.0100(16) -0.0146(16) -0.0021(19)
O8 0.056(2) 0.0462(18) 0.0359(17) 0.0048(14) -0.0135(14) -0.0067(15)
O13 0.046(2) 0.0382(17) 0.065(2) -0.0113(15) 0.0029(16) -0.0068(15)
O12 0.0445(19) 0.0333(17) 0.071(2) -0.0076(15) 0.0000(16) -0.0099(14)
O11 0.051(2) 0.0322(16) 0.068(2) -0.0053(15) 0.0099(16) -0.0124(15)
O10 0.057(2) 0.0385(18) 0.071(2) -0.0137(16) 0.0245(18) -0.0145(16)
O15 0.053(2) 0.0448(19) 0.080(3) -0.0214(18) 0.0167(18) -0.0130(16)
O14 0.0462(19) 0.0398(18) 0.069(2) -0.0148(16) 0.0121(16) -0.0109(15)
O18 0.064(2) 0.0441(18) 0.0301(16) -0.0052(13) -0.0053(14) 0.0068(16)
O19 0.072(2) 0.065(2) 0.0349(18) -0.0093(16) 0.0026(16) 0.0104(19)
O17 0.073(2) 0.052(2) 0.0421(19) 0.0064(16) -0.0090(17) -0.0155(18)
O16 0.059(2) 0.0455(19) 0.0417(18) 0.0020(14) -0.0114(15) -0.0079(16)
O21 0.072(2) 0.0284(16) 0.0463(19) -0.0018(13) 0.0158(16) -0.0055(15)
O20 0.076(2) 0.0439(18) 0.0259(15) -0.0044(13) 0.0109(15) -0.0086(16)
O5 0.059(2) 0.0242(14) 0.0282(14) -0.0016(11) -0.0100(13) 0.0076(13)
S3 0.1060(14) 0.0407(8) 0.1225(16) -0.0088(9) 0.0115(12) -0.0216(9)
S5 0.0979(13) 0.0572(9) 0.0845(11) 0.0150(8) -0.0464(10) -0.0184(9)
Tb1 0.05041(13) 0.03098(10) 0.02369(9) -0.00239(7) -0.00010(8) -0.00356(9)
U1 0.02945(8) 0.02225(7) 0.02594(7) -0.00086(5) -0.00288(5) -0.00200(5)
U2 0.03622(8) 0.02313(7) 0.02959(8) 0.00100(5) -0.00409(6) -0.00019(6)
U3 0.03926(9) 0.02996(8) 0.03083(8) 0.00213(6) -0.00458(6) -0.00509(6)
C76 0.052(3) 0.040(2) 0.023(2) -0.0020(17) -0.0031(18) -0.010(2)
C77 0.058(3) 0.037(2) 0.028(2) -0.0035(17) -0.0006(18) -0.018(2)
C78A 0.081(8) 0.039(6) 0.040(5) -0.007(6) 0.010(5) -0.009(6)
C79A 0.075(7) 0.040(5) 0.049(6) 0.001(4) 0.004(5) -0.018(5)
C80A 0.083(7) 0.051(7) 0.041(5) -0.005(6) 0.010(5) -0.023(6)
S7A 0.078(3) 0.062(2) 0.0448(18) -0.0124(14) 0.0237(15) -0.0246(19)
C78B 0.070(9) 0.039(6) 0.042(7) -0.004(6) 0.011(5) -0.014(6)
C79B 0.070(7) 0.038(7) 0.039(5) -0.007(5) 0.017(5) -0.011(6)
C80B 0.077(9) 0.032(6) 0.045(7) -0.008(5) 0.018(6) -0.017(6)
S7B 0.085(4) 0.025(2) 0.045(2) -0.0028(19) 0.007(2) -0.010(2)
C71 0.054(3) 0.037(2) 0.037(2) 0.0039(19) -0.002(2) -0.003(2)
C72 0.052(3) 0.046(3) 0.040(2) 0.001(2) -0.004(2) -0.005(2)
C73A 0.064(8) 0.074(7) 0.067(6) -0.002(5) -0.014(6) 0.020(5)
C74A 0.070(5) 0.084(6) 0.080(6) 0.007(5) -0.019(6) 0.018(5)
C75A 0.063(7) 0.071(7) 0.065(5) 0.015(4) -0.024(5) -0.002(5)
S6A 0.0694(16) 0.0726(16) 0.0377(14) 0.0029(13) -0.0136(13) -0.0136(12)
C73B 0.065(9) 0.060(8) 0.044(7) 0.001(6) -0.017(8) 0.004(7)
C74B 0.065(9) 0.066(9) 0.051(7) 0.001(7) -0.019(7) 0.000(7)
C75B 0.067(8) 0.075(8) 0.063(8) -0.003(7) -0.019(7) 0.011(7)
S6B 0.075(6) 0.068(4) 0.078(4) -0.007(3) -0.001(4) 0.027(4)
C36 0.053(3) 0.033(2) 0.037(2) 0.0044(18) 0.001(2) -0.009(2)
C37 0.042(2) 0.037(2) 0.037(2) -0.0050(17) -0.0022(18) -0.0103(18)
C38A 0.046(6) 0.051(5) 0.057(5) -0.007(4) 0.012(5) -0.012(4)
C39A 0.041(4) 0.061(4) 0.070(6) -0.031(4) 0.000(3) -0.011(3)
C40A 0.059(5) 0.054(4) 0.099(6) -0.049(4) 0.023(4) -0.025(3)
S2A 0.0662(13) 0.0560(13) 0.101(2) -0.0310(12) 0.0338(12) -0.0341(10)
C38B 0.055(7) 0.047(7) 0.071(10) -0.027(8) 0.024(8) -0.025(5)
C39B 0.056(8) 0.052(6) 0.084(10) -0.032(8) 0.021(7) -0.025(6)
C40B 0.045(8) 0.038(7) 0.068(9) -0.022(7) 0.007(7) -0.019(7)
S2B 0.047(6) 0.044(4) 0.062(5) -0.008(4) 0.008(5) -0.005(4)
C46 0.043(3) 0.038(2) 0.049(3) -0.004(2) 0.002(2) -0.003(2)
C41 0.043(3) 0.041(2) 0.038(2) -0.0024(19) -0.0067(19) -0.010(2)
C42 0.056(3) 0.040(2) 0.045(3) -0.008(2) -0.002(2) -0.020(2)
C43 0.052(3) 0.061(3) 0.054(3) -0.016(2) 0.003(2) -0.025(3)
C44 0.078(5) 0.098(6) 0.109(6) -0.031(5) 0.028(4) -0.055(4)
C45 0.128(7) 0.078(5) 0.124(7) -0.016(5) 0.031(5) -0.072(5)
C47 0.043(2) 0.039(2) 0.049(3) -0.0022(19) 0.002(2) -0.0043(19)
C48A 0.050(8) 0.045(8) 0.071(10) -0.012(8) 0.013(8) -0.006(6)
C49A 0.058(8) 0.051(8) 0.071(9) -0.008(8) 0.019(7) -0.004(7)
C50A 0.060(9) 0.051(8) 0.065(9) -0.011(8) 0.014(8) 0.000(7)
S4A 0.069(6) 0.044(7) 0.053(5) -0.018(5) 0.002(5) 0.005(5)
C48B 0.061(4) 0.045(5) 0.060(5) -0.011(5) 0.004(4) 0.000(4)
C49B 0.063(5) 0.050(4) 0.062(4) -0.007(4) 0.014(4) 0.001(3)
C50B 0.059(4) 0.056(5) 0.075(6) -0.010(4) 0.022(3) -0.002(3)
S4B 0.0558(12) 0.0457(11) 0.0822(14) -0.0087(10) 0.0165(9) -0.0133(8)
C16 0.051(3) 0.031(2) 0.028(2) -0.0052(16) 0.0022(19) -0.0110(19)
C17 0.066(3) 0.046(3) 0.043(3) -0.021(2) 0.010(2) -0.022(2)
C18A 0.100(8) 0.098(7) 0.087(8) -0.058(5) -0.006(6) -0.037(6)
C19A 0.107(7) 0.115(6) 0.093(5) -0.069(5) -0.001(5) -0.042(5)
C20A 0.126(7) 0.091(5) 0.108(6) -0.072(5) 0.017(5) -0.041(5)
S1A 0.125(2) 0.0533(12) 0.1006(19) -0.0448(12) 0.0151(14) -0.0080(13)
C18B 0.111(13) 0.075(11) 0.093(10) -0.057(10) 0.004(10) -0.020(11)
C19B 0.112(10) 0.079(9) 0.094(9) -0.058(8) -0.001(9) -0.028(9)
C20B 0.107(10) 0.087(10) 0.094(9) -0.055(9) -0.004(8) -0.036(9)
S1B 0.092(8) 0.090(8) 0.083(9) -0.039(7) -0.021(7) -0.040(7)
OW1 0.249(9) 0.132(6) 0.174(7) -0.042(5) 0.086(6) -0.070(6)

loop_
_atom_type_symbol
_atom_type_description
_atom_type_scat_dispersion_real
_atom_type_scat_dispersion_imag
_atom_type_scat_source
C C 0.0033 0.0016 'International Tables Vol C Tables 4.2.6.8 and 6.1.1.4'
H H 0.0000 0.0000 'International Tables Vol C Tables 4.2.6.8 and 6.1.1.4'
N N 0.0061 0.0033 'International Tables Vol C Tables 4.2.6.8 and 6.1.1.4'
O O 0.0106 0.0060 'International Tables Vol C Tables 4.2.6.8 and 6.1.1.4'
S S 0.1246 0.1234 'International Tables Vol C Tables 4.2.6.8 and 6.1.1.4'
Tb Tb -0.1723 4.1537 'International Tables Vol C Tables 4.2.6.8 and 6.1.1.4'
U U -9.6767 9.6646 'International Tables Vol C Tables 4.2.6.8 and 6.1.1.4'

loop_
_geom_angle_atom_site_label_1
_geom_angle_atom_site_label_2
_geom_angle_atom_site_label_3
_geom_angle
_geom_angle_site_symmetry_1
_geom_angle_site_symmetry_3
N1 C1 C2 123.8(4) . .
N1 C1 H1 118.1 . .
C2 C1 H1 118.1 . .
C3 C2 C1 117.4(4) . .
C3 C2 H2 121.3 . .
C1 C2 H2 121.3 . .
C2 C3 C4 120.0(4) . .
C2 C3 H3 120.0 . .
C4 C3 H3 120.0 . .
C3 C4 C5 119.5(4) . .
C3 C4 H4 120.3 . .
C5 C4 H4 120.3 . .
N1 C5 C4 121.0(4) . .
N1 C5 C6 116.9(3) . .
C4 C5 C6 122.1(4) . .
N2 C6 C7 121.5(4) . .
N2 C6 C5 116.7(3) . .
C7 C6 C5 121.7(4) . .
C8 C7 C6 119.4(4) . .
C8 C7 H7 120.3 . .
C6 C7 H7 120.3 . .
C9 C8 C7 119.6(4) . .
C9 C8 H8 120.2 . .
C7 C8 H8 120.2 . .
C8 C9 C10 119.0(4) . .
C8 C9 H9 120.5 . .
C10 C9 H9 120.5 . .
N2 C10 C9 121.9(4) . .
N2 C10 C11 116.5(3) . .
C9 C10 C11 121.5(4) . .
N3 C11 C12 121.0(4) . .
N3 C11 C10 116.6(3) . .
C12 C11 C10 122.4(4) . .
C13 C12 C11 119.8(4) . .
C13 C12 H12 120.1 . .
C11 C12 H12 120.1 . .
C14 C13 C12 119.0(4) . .
C14 C13 H13 120.5 . .
C12 C13 H13 120.5 . .
C13 C14 C15 119.1(4) . .
C13 C14 H14 120.4 . .
C15 C14 H14 120.4 . .
N3 C15 C14 123.2(4) . .
N3 C15 H15 118.4 . .
C14 C15 H15 118.4 . .
N6 C21 C22 123.6(5) . .
N6 C21 H21 118.2 . .
C22 C21 H21 118.2 . .
C23 C22 C21 118.7(5) . .
C23 C22 H22 120.7 . .
C21 C22 H22 120.7 . .
C22 C23 C24 118.9(5) . .
C22 C23 H23 120.5 . .
C24 C23 H23 120.5 . .
C23 C24 C25 119.7(4) . .
C23 C24 H24 120.2 . .
C25 C24 H24 120.2 . .
N6 C25 C24 120.9(4) . .
N6 C25 C26 117.2(4) . .
C24 C25 C26 121.9(4) . .
N5 C26 C27 122.1(4) . .
N5 C26 C25 117.1(3) . .
C27 C26 C25 120.8(4) . .
C28 C27 C26 118.5(5) . .
C28 C27 H27 120.7 . .
C26 C27 H27 120.7 . .
C29 C28 C27 119.9(4) . .
C29 C28 H28 120.0 . .
C27 C28 H28 120.0 . .
C28 C29 C30 120.0(5) . .
C28 C29 H29 120.0 . .
C30 C29 H29 120.0 . .
N5 C30 C29 120.8(4) . .
N5 C30 C31 117.9(3) . .
C29 C30 C31 121.2(4) . .
N4 C31 C32 120.3(4) . .
N4 C31 C30 117.5(4) . .
C32 C31 C30 122.1(4) . .
C33 C32 C31 120.0(5) . .
C33 C32 H32 120.0 . .
C31 C32 H32 120.0 . .
C34 C33 C32 120.2(5) . .
C34 C33 H33 119.9 . .
C32 C33 H33 119.9 . .
C33 C34 C35 117.1(5) . .
C33 C34 H34 121.4 . .
C35 C34 H34 121.4 . .
N4 C35 C34 123.9(4) . .
N4 C35 H35 118.0 . .
C34 C35 H35 118.0 . .
N7 C51 C52 122.9(5) . .
N7 C51 H51 118.6 . .
C52 C51 H51 118.6 . .
C53 C52 C51 118.4(6) . .
C53 C52 H52 120.8 . .
C51 C52 H52 120.8 . .
C52 C53 C54 119.7(6) . .
C52 C53 H53 120.2 . .
C54 C53 H53 120.2 . .
C53 C54 C55 118.9(5) . .
C53 C54 H54 120.5 . .
C55 C54 H54 120.5 . .
N7 C55 C54 121.7(5) . .
N7 C55 C56 115.8(4) . .
C54 C55 C56 122.5(5) . .
N8 C56 C57 121.6(6) . .
N8 C56 C55 117.1(4) . .
C57 C56 C55 121.2(5) . .
C58 C57 C56 118.2(7) . .
C58 C57 H57 120.9 . .
C56 C57 H57 120.9 . .
C57 C58 C59 120.8(6) . .
C57 C58 H58 119.6 . .
C59 C58 H58 119.6 . .
C58 C59 C60 118.6(6) . .
C58 C59 H59 120.7 . .
C60 C59 H59 120.7 . .
N8 C60 C59 121.6(6) . .
N8 C60 C61 115.7(5) . .
C59 C60 C61 122.7(6) . .
N9 C61 C62 121.2(7) . .
N9 C61 C60 117.5(5) . .
C62 C61 C60 121.1(6) . .
C63 C62 C61 118.4(8) . .
C63 C62 H62 120.8 . .
C61 C62 H62 120.8 . .
C64 C63 C62 121.5(7) . .
C64 C63 H63 119.2 . .
C62 C63 H63 119.2 . .
C63 C64 C65 115.8(8) . .
C63 C64 H64 122.1 . .
C65 C64 H64 122.1 . .
N9 C65 C64 124.6(7) . .
N9 C65 H65 117.7 . .
C64 C65 H65 117.7 . .
O17 C66 O16 122.8(4) . .
O17 C66 C67 119.0(4) . .
O16 C66 C67 118.2(4) . .
O17 C66 Tb1 61.7(2) . .
O16 C66 Tb1 61.1(2) . .
C67 C66 Tb1 176.8(3) . .
C68 C67 C66 130.3(4) . .
C68 C67 S5 111.6(4) . .
C66 C67 S5 118.1(4) . .
C67 C68 C69 109.5(5) . .
C67 C68 H68 125.2 . .
C69 C68 H68 125.2 . .
C70 C69 C68 114.0(5) . .
C70 C69 H69 123.0 . .
C68 C69 H69 123.0 . .
C69 C70 S5 112.8(5) . .
C69 C70 H70 123.6 . .
S5 C70 H70 123.6 . .
C5 N1 C1 118.3(4) . .
C5 N1 U1 122.3(3) . .
C1 N1 U1 119.4(3) . .
C6 N2 C10 118.5(3) . .
C6 N2 U1 119.8(2) . .
C10 N2 U1 120.0(2) . .
C15 N3 C11 117.9(4) . .
C15 N3 U1 119.7(3) . .
C11 N3 U1 122.4(3) . .
C21 N6 C25 118.2(4) . .
C21 N6 U2 120.4(3) . .
C25 N6 U2 121.3(3) . .
C26 N5 C30 118.6(3) . .
C26 N5 U2 121.6(3) . .
C30 N5 U2 119.7(2) . .
C35 N4 C31 118.3(4) . .
C35 N4 U2 120.6(3) . .
C31 N4 U2 121.0(3) . .
C51 N7 C55 118.1(4) . .
C51 N7 Tb1 120.4(3) . .
C55 N7 Tb1 120.2(3) . .
C56 N8 C60 119.0(4) . .
C56 N8 Tb1 120.4(3) . .
C60 N8 Tb1 119.4(3) . .
C65 N9 C61 118.5(5) . .
C65 N9 Tb1 119.7(4) . .
C61 N9 Tb1 121.9(4) . .
C16 O3 U1 126.2(3) . .
C16 O4 U2 133.7(3) . .
C41 O13 U3 93.1(3) . .
C41 O12 U3 93.7(3) . .
C36 O11 U3 92.8(3) . .
C36 O10 U3 94.5(3) . .
C46 O15 U3 93.3(3) . .
C46 O14 U3 93.1(3) . .
C71 O18 Tb1 92.6(3) . .
C71 O19 Tb1 92.5(3) . .
C66 O17 Tb1 91.8(3) . .
C66 O16 Tb1 92.2(3) . .
C76 O21 Tb1 138.9(3) . .
C76 O20 Tb1 174.4(3) 2_765 .
U1 O5 U2 141.41(14) . .
C42 S3 C45 90.7(3) . .
C70 S5 C67 92.0(3) . .
O20 Tb1 O21 91.43(11) . .
O20 Tb1 O16 79.86(11) . .
O21 Tb1 O16 130.96(12) . .
O20 Tb1 O19 78.23(11) . .
O21 Tb1 O19 74.80(13) . .
O16 Tb1 O19 146.44(12) . .
O20 Tb1 O18 130.41(11) . .
O21 Tb1 O18 82.91(11) . .
O16 Tb1 O18 137.76(11) . .
O19 Tb1 O18 52.68(10) . .
O20 Tb1 O17 77.79(12) . .
O21 Tb1 O17 77.81(12) . .
O16 Tb1 O17 53.16(11) . .
O19 Tb1 O17 142.80(12) . .
O18 Tb1 O17 146.34(11) . .
O20 Tb1 N9 79.24(13) . .
O21 Tb1 N9 147.66(14) . .
O16 Tb1 N9 78.18(12) . .
O19 Tb1 N9 73.00(14) . .
O18 Tb1 N9 80.08(12) . .
O17 Tb1 N9 128.85(12) . .
O20 Tb1 N7 147.80(12) . .
O21 Tb1 N7 77.16(12) . .
O16 Tb1 N7 85.17(11) . .
O19 Tb1 N7 125.70(11) . .
O18 Tb1 N7 78.57(11) . .
O17 Tb1 N7 70.43(12) . .
N9 Tb1 N7 125.31(13) . .
O20 Tb1 N8 132.93(12) . .
O21 Tb1 N8 135.47(12) . .
O16 Tb1 N8 66.67(11) . .
O19 Tb1 N8 112.68(12) . .
O18 Tb1 N8 71.21(11) . .
O17 Tb1 N8 104.48(12) . .
N9 Tb1 N8 62.69(14) . .
N7 Tb1 N8 62.84(13) . .
O20 Tb1 C66 76.60(12) . .
O21 Tb1 C66 104.31(13) . .
O16 Tb1 C66 26.68(12) . .
O19 Tb1 C66 154.78(12) . .
O18 Tb1 C66 152.44(12) . .
O17 Tb1 C66 26.51(12) . .
N9 Tb1 C66 103.48(14) . .
N7 Tb1 C66 77.27(12) . .
N8 Tb1 C66 86.00(12) . .
O20 Tb1 C71 104.44(13) . .
O21 Tb1 C71 77.58(13) . .
O16 Tb1 C71 151.39(12) . .
O19 Tb1 C71 26.42(12) . .
O18 Tb1 C71 26.25(12) . .
O17 Tb1 C71 155.33(12) . .
N9 Tb1 C71 75.00(13) . .
N7 Tb1 C71 102.33(13) . .
N8 Tb1 C71 91.97(13) . .
C66 Tb1 C71 177.88(14) . .
O1 U1 O2 174.20(13) . .
O1 U1 O5 90.04(13) . .
O2 U1 O5 95.63(12) . .
O1 U1 O3 96.48(12) . .
O2 U1 O3 85.55(12) . .
O5 U1 O3 81.85(10) . .
O1 U1 N1 91.94(13) . .
O2 U1 N1 87.83(12) . .
O5 U1 N1 80.43(11) . .
O3 U1 N1 160.36(10) . .
O1 U1 N3 81.72(13) . .
O2 U1 N3 93.60(12) . .
O5 U1 N3 154.41(11) . .
O3 U1 N3 75.13(10) . .
N1 U1 N3 123.80(11) . .
O1 U1 N2 92.78(11) . .
O2 U1 N2 81.97(11) . .
O5 U1 N2 142.88(10) . .
O3 U1 N2 134.35(10) . .
N1 U1 N2 62.49(10) . .
N3 U1 N2 62.15(10) . .
O1 U1 U2 104.32(9) . .
O2 U1 U2 81.48(9) . .
O5 U1 U2 19.41(7) . .
O3 U1 U2 67.63(7) . .
N1 U1 U2 93.12(7) . .
N3 U1 U2 142.69(8) . .
N2 U1 U2 150.92(7) . .
O7 U2 O6 174.23(14) . .
O7 U2 O5 89.36(13) . .
O6 U2 O5 96.17(13) . .
O7 U2 O4 99.34(13) . .
O6 U2 O4 83.20(14) . .
O5 U2 O4 81.25(10) . .
O7 U2 N4 95.68(13) . .
O6 U2 N4 83.83(13) . .
O5 U2 N4 78.50(10) . .
O4 U2 N4 154.56(11) . .
O7 U2 N5 88.00(12) . .
O6 U2 N5 86.63(12) . .
O5 U2 N5 141.65(10) . .
O4 U2 N5 136.86(10) . .
N4 U2 N5 63.74(10) . .
O7 U2 N6 85.13(14) . .
O6 U2 N6 90.52(13) . .
O5 U2 N6 155.01(11) . .
O4 U2 N6 75.65(10) . .
N4 U2 N6 126.27(11) . .
N5 U2 N6 62.61(11) . .
O7 U2 U1 87.51(10) . .
O6 U2 U1 98.26(10) . .
O5 U2 U1 19.18(7) . .
O4 U2 U1 62.82(7) . .
N4 U2 U1 97.68(7) . .
N5 U2 U1 160.32(7) . .
N6 U2 U1 135.92(8) . .
O9 U3 O8 179.22(17) . .
O9 U3 O15 89.81(15) . .
O8 U3 O15 89.69(14) . .
O9 U3 O10 88.99(15) . .
O8 U3 O10 91.38(14) . .
O15 U3 O10 67.61(11) . .
O9 U3 O14 88.09(15) . .
O8 U3 O14 91.13(14) . .
O15 U3 O14 53.18(11) . .
O10 U3 O14 120.71(11) . .
O9 U3 O11 94.76(15) . .
O8 U3 O11 86.01(13) . .
O15 U3 O11 120.05(11) . .
O10 U3 O11 52.80(10) . .
O14 U3 O11 172.74(11) . .
O9 U3 O12 87.72(15) . .
O8 U3 O12 92.69(13) . .
O15 U3 O12 172.27(11) . .
O10 U3 O12 119.64(11) . .
O14 U3 O12 119.37(10) . .
O11 U3 O12 67.49(10) . .
O9 U3 O13 91.47(15) . .
O8 U3 O13 88.27(13) . .
O15 U3 O13 120.52(11) . .
O10 U3 O13 171.85(11) . .
O14 U3 O13 67.44(11) . .
O11 U3 O13 119.07(11) . .
O12 U3 O13 52.27(10) . .
O9 U3 C46 87.33(16) . .
O8 U3 C46 91.96(14) . .
O15 U3 C46 26.77(12) . .
O10 U3 C46 94.23(12) . .
O14 U3 C46 26.49(11) . .
O11 U3 C46 146.82(12) . .
O12 U3 C46 145.65(12) . .
O13 U3 C46 93.92(12) . .
O9 U3 C36 91.83(15) . .
O8 U3 C36 88.80(14) . .
O15 U3 C36 93.72(12) . .
O10 U3 C36 26.26(11) . .
O14 U3 C36 146.90(12) . .
O11 U3 C36 26.54(11) . .
O12 U3 C36 93.68(12) . .
O13 U3 C36 145.61(12) . .
C46 U3 C36 120.43(14) . .
O9 U3 C41 90.72(15) . .
O8 U3 C41 89.36(13) . .
O15 U3 C41 146.93(12) . .
O10 U3 C41 145.45(12) . .
O14 U3 C41 93.80(12) . .
O11 U3 C41 92.85(12) . .
O12 U3 C41 25.90(11) . .
O13 U3 C41 26.42(11) . .
C46 U3 C41 120.27(14) . .
C36 U3 C41 119.30(14) . .
O21 C76 O20 125.9(4) . 2_765
O21 C76 C77 117.0(4) . .
O20 C76 C77 117.0(4) 2_765 .
C78A C77 C76 127.1(11) . .
C78B C77 C76 125.7(12) . .
C78B C77 S7B 110.7(10) . .
C76 C77 S7B 123.3(4) . .
C78A C77 S7A 110.1(10) . .
C76 C77 S7A 122.8(4) . .
C77 C78A C79A 117.6(18) . .
C77 C78A H78A 121.2 . .
C79A C78A H78A 121.2 . .
C80A C79A C78A 107.2(16) . .
C80A C79A H79A 126.4 . .
C78A C79A H79A 126.4 . .
C79A C80A S7A 114.7(13) . .
C79A C80A H80A 122.6 . .
S7A C80A H80A 122.6 . .
C77 S7A C80A 90.3(7) . .
C77 C78B C79B 118(2) . .
C77 C78B H78B 121.1 . .
C79B C78B H78B 121.1 . .
C80B C79B C78B 107(2) . .
C80B C79B H79B 126.7 . .
C78B C79B H79B 126.7 . .
C79B C80B S7B 115.4(17) . .
C79B C80B H80B 122.3 . .
S7B C80B H80B 122.3 . .
C77 S7B C80B 89.4(8) . .
O18 C71 O19 122.2(4) . .
O18 C71 C72 119.7(4) . .
O19 C71 C72 118.1(4) . .
O18 C71 Tb1 61.1(2) . .
O19 C71 Tb1 61.1(2) . .
C72 C71 Tb1 179.0(4) . .
C73A C72 C71 123.5(11) . .
C73B C72 C71 122.5(14) . .
C73B C72 S6B 112.8(12) . .
C71 C72 S6B 124.4(7) . .
C73A C72 S6A 113.0(10) . .
C71 C72 S6A 123.5(4) . .
C72 C73A C74A 109.9(18) . .
C72 C73A H73A 125.1 . .
C74A C73A H73A 125.1 . .
C75A C74A C73A 112.5(15) . .
C75A C74A H74A 123.7 . .
C73A C74A H74A 123.7 . .
C74A C75A S6A 112.4(12) . .
C74A C75A H75A 123.8 . .
S6A C75A H75A 123.8 . .
C72 S6A C75A 92.1(6) . .
C72 C73B C74B 112(2) . .
C72 C73B H73B 124.1 . .
C74B C73B H73B 124.1 . .
C75B C74B C73B 109(3) . .
C75B C74B H74B 125.5 . .
C73B C74B H74B 125.5 . .
C74B C75B S6B 114(2) . .
C74B C75B H75B 122.9 . .
S6B C75B H75B 122.9 . .
C72 S6B C75B 91.2(13) . .
O10 C36 O11 119.8(4) . .
O10 C36 C37 119.6(4) . .
O11 C36 C37 120.6(4) . .
O10 C36 U3 59.2(2) . .
O11 C36 U3 60.6(2) . .
C37 C36 U3 178.7(3) . .
C38A C37 C36 127.6(8) . .
C38B C37 C36 122.6(11) . .
C38B C37 S2B 111.9(11) . .
C36 C37 S2B 123.8(7) . .
C38A C37 S2A 111.9(8) . .
C36 C37 S2A 120.6(3) . .
C37 C38A C39A 112.0(12) . .
C37 C38A H38A 124.0 . .
C39A C38A H38A 124.0 . .
C40A C39A C38A 112.4(10) . .
C40A C39A H39A 123.8 . .
C38A C39A H39A 123.8 . .
C39A C40A S2A 111.9(7) . .
C39A C40A H40A 124.0 . .
S2A C40A H40A 124.0 . .
C37 S2A C40A 91.5(4) . .
C39B C38B C37 103.7(19) . .
C39B C38B H38B 128.2 . .
C37 C38B H38B 128.2 . .
C40B C39B C38B 109(2) . .
C40B C39B H39B 125.6 . .
C38B C39B H39B 125.6 . .
C39B C40B S2B 111(2) . .
C39B C40B H40B 124.7 . .
S2B C40B H40B 124.7 . .
C37 S2B C40B 90.6(12) . .
O14 C46 O15 120.0(4) . .
O14 C46 C47 120.6(4) . .
O15 C46 C47 119.4(4) . .
O14 C46 U3 60.4(2) . .
O15 C46 U3 59.9(2) . .
C47 C46 U3 172.9(3) . .
O12 C41 O13 120.7(4) . .
O12 C41 C42 119.4(4) . .
O13 C41 C42 120.0(4) . .
O12 C41 U3 60.4(2) . .
O13 C41 U3 60.5(2) . .
C42 C41 U3 174.1(3) . .
C43 C42 C41 127.9(4) . .
C43 C42 S3 111.5(4) . .
C41 C42 S3 120.5(4) . .
C42 C43 C44 112.1(6) . .
C42 C43 H43 124.0 . .
C44 C43 H43 124.0 . .
C45 C44 C43 113.2(6) . .
C45 C44 H44 123.4 . .
C43 C44 H44 123.4 . .
C44 C45 S3 112.5(5) . .
C44 C45 H45 123.7 . .
S3 C45 H45 123.7 . .
C48A C47 C46 122.9(16) . .
C48B C47 C46 127.3(7) . .
C48A C47 S4A 117.8(15) . .
C46 C47 S4A 119.0(8) . .
C48B C47 S4B 112.1(7) . .
C46 C47 S4B 120.6(3) . .
C47 C48A C49A 111(2) . .
C47 C48A H48A 124.7 . .
C49A C48A H48A 124.7 . .
C50A C49A C48A 111(2) . .
C50A C49A H49A 124.6 . .
C48A C49A H49A 124.6 . .
C49A C50A S4A 112(2) . .
C49A C50A H50A 123.9 . .
S4A C50A H50A 123.9 . .
C47 S4A C50A 88.2(13) . .
C47 C48B C49B 114.1(10) . .
C47 C48B H48B 123.0 . .
C49B C48B H48B 123.0 . .
C50B C49B C48B 111.2(9) . .
C50B C49B H49B 124.4 . .
C48B C49B H49B 124.4 . .
C49B C50B S4B 112.1(7) . .
C49B C50B H50B 124.0 . .
S4B C50B H50B 124.0 . .
C47 S4B C50B 90.6(3) . .
O4 C16 O3 124.8(4) . .
O4 C16 C17 118.4(4) . .
O3 C16 C17 116.8(4) . .
C18A C17 C16 123.4(10) . .
C16 C17 S1B 129.8(12) . .
C16 C17 C18B 121.0(16) . .
S1B C17 C18B 107.1(19) . .
C18A C17 S1A 113.6(10) . .
C16 C17 S1A 122.7(4) . .
C17 C18A C19A 108.2(16) . .
C17 C18A H18A 125.9 . .
C19A C18A H18A 125.9 . .
C20A C19A C18A 114.0(12) . .
C20A C19A H19A 123.0 . .
C18A C19A H19A 123.0 . .
C19A C20A S1A 112.3(7) . .
C19A C20A H20A 123.9 . .
S1A C20A H20A 123.9 . .
C17 S1A C20A 91.8(5) . .
C19B C18B C17 100(3) . .
C19B C18B H18B 130.1 . .
C17 C18B H18B 130.1 . .
C20B C19B C18B 113(3) . .
C20B C19B H19B 123.7 . .
C18B C19B H19B 123.7 . .
C19B C20B S1B 111(3) . .
C19B C20B H20B 124.6 . .
S1B C20B H20B 124.6 . .
C17 S1B C20B 94.8(19) . .

loop_
_geom_bond_atom_site_label_1
_geom_bond_atom_site_label_2
_geom_bond_distance
_geom_bond_site_symmetry_2
C1 N1 1.341(5) .
C1 C2 1.382(6) .
C1 H1 0.9300 .
C2 C3 1.371(7) .
C2 H2 0.9300 .
C3 C4 1.374(7) .
C3 H3 0.9300 .
C4 C5 1.393(6) .
C4 H4 0.9300 .
C5 N1 1.342(5) .
C5 C6 1.483(5) .
C6 N2 1.344(5) .
C6 C7 1.388(5) .
C7 C8 1.369(6) .
C7 H7 0.9300 .
C8 C9 1.366(6) .
C8 H8 0.9300 .
C9 C10 1.387(5) .
C9 H9 0.9300 .
C10 N2 1.351(5) .
C10 C11 1.483(6) .
C11 N3 1.346(5) .
C11 C12 1.392(5) .
C12 C13 1.372(6) .
C12 H12 0.9300 .
C13 C14 1.357(7) .
C13 H13 0.9300 .
C14 C15 1.373(6) .
C14 H14 0.9300 .
C15 N3 1.340(5) .
C15 H15 0.9300 .
C21 N6 1.332(6) .
C21 C22 1.371(6) .
C21 H21 0.9300 .
C22 C23 1.360(7) .
C22 H22 0.9300 .
C23 C24 1.380(7) .
C23 H23 0.9300 .
C24 C25 1.388(6) .
C24 H24 0.9300 .
C25 N6 1.344(5) .
C25 C26 1.480(6) .
C26 N5 1.348(5) .
C26 C27 1.386(6) .
C27 C28 1.366(7) .
C27 H27 0.9300 .
C28 C29 1.362(7) .
C28 H28 0.9300 .
C29 C30 1.381(6) .
C29 H29 0.9300 .
C30 N5 1.355(5) .
C30 C31 1.468(6) .
C31 N4 1.358(5) .
C31 C32 1.378(6) .
C32 C33 1.372(7) .
C32 H32 0.9300 .
C33 C34 1.367(8) .
C33 H33 0.9300 .
C34 C35 1.378(6) .
C34 H34 0.9300 .
C35 N4 1.335(5) .
C35 H35 0.9300 .
C51 N7 1.328(6) .
C51 C52 1.385(7) .
C51 H51 0.9300 .
C52 C53 1.367(9) .
C52 H52 0.9300 .
C53 C54 1.369(9) .
C53 H53 0.9300 .
C54 C55 1.386(7) .
C54 H54 0.9300 .
C55 N7 1.350(6) .
C55 C56 1.475(7) .
C56 N8 1.337(6) .
C56 C57 1.395(7) .
C57 C58 1.367(10) .
C57 H57 0.9300 .
C58 C59 1.367(10) .
C58 H58 0.9300 .
C59 C60 1.378(8) .
C59 H59 0.9300 .
C60 N8 1.357(6) .
C60 C61 1.476(8) .
C61 N9 1.331(7) .
C61 C62 1.390(8) .
C62 C63 1.375(12) .
C62 H62 0.9300 .
C63 C64 1.360(11) .
C63 H63 0.9300 .
C64 C65 1.386(9) .
C64 H64 0.9300 .
C65 N9 1.327(7) .
C65 H65 0.9300 .
C66 O17 1.255(5) .
C66 O16 1.263(6) .
C66 C67 1.477(6) .
C66 Tb1 2.812(4) .
C67 C68 1.392(7) .
C67 S5 1.703(5) .
C68 C69 1.428(7) .
C68 H68 0.9300 .
C69 C70 1.321(8) .
C69 H69 0.9300 .
C70 S5 1.681(6) .
C70 H70 0.9300 .
N1 U1 2.579(3) .
N2 U1 2.631(3) .
N3 U1 2.592(3) .
N6 U2 2.613(3) .
N5 U2 2.603(3) .
N4 U2 2.568(3) .
N7 Tb1 2.597(4) .
N8 Tb1 2.603(4) .
N9 Tb1 2.556(4) .
O1 U1 1.775(3) .
O2 U1 1.790(3) .
O3 C16 1.263(5) .
O3 U1 2.399(3) .
O4 C16 1.252(5) .
O4 U2 2.421(3) .
O6 U2 1.779(3) .
O7 U2 1.773(3) .
O9 U3 1.761(3) .
O8 U3 1.772(3) .
O13 C41 1.269(5) .
O13 U3 2.482(3) .
O12 C41 1.247(5) .
O12 U3 2.480(3) .
O11 C36 1.270(5) .
O11 U3 2.477(3) .
O10 C36 1.260(5) .
O10 U3 2.447(3) .
O15 C46 1.274(5) .
O15 U3 2.447(3) .
O14 C46 1.261(5) .
O14 U3 2.459(3) .
O18 C71 1.249(5) .
O18 Tb1 2.472(3) .
O19 C71 1.256(5) .
O19 Tb1 2.470(3) .
O17 Tb1 2.478(3) .
O16 Tb1 2.464(3) .
O21 C76 1.240(5) .
O21 Tb1 2.335(3) .
O20 C76 1.249(5) 2_765
O20 Tb1 2.286(3) .
O5 U1 2.096(3) .
O5 U2 2.120(3) .
S3 C42 1.702(5) .
S3 C45 1.708(8) .
Tb1 C71 2.820(4) .
U1 U2 3.9788(3) .
U3 C46 2.824(5) .
U3 C36 2.839(5) .
U3 C41 2.848(4) .
C76 C77 1.488(6) .
C77 C78A 1.350(15) .
C77 C78B 1.353(17) .
C77 S7B 1.674(6) .
C77 S7A 1.677(6) .
C78A C79A 1.40(2) .
C78A H78A 0.9300 .
C79A C80A 1.333(13) .
C79A H79A 0.9300 .
C80A S7A 1.739(12) .
C80A H80A 0.9300 .
C78B C79B 1.40(2) .
C78B H78B 0.9300 .
C79B C80B 1.333(14) .
C79B H79B 0.9300 .
C80B S7B 1.754(15) .
C80B H80B 0.9300 .
C71 C72 1.488(6) .
C72 C73A 1.363(17) .
C72 C73B 1.37(2) .
C72 S6B 1.658(10) .
C72 S6A 1.685(5) .
C73A C74A 1.47(2) .
C73A H73A 0.9300 .
C74A C75A 1.327(12) .
C74A H74A 0.9300 .
C75A S6A 1.701(10) .
C75A H75A 0.9300 .
C73B C74B 1.46(3) .
C73B H73B 0.9300 .
C74B C75B 1.334(18) .
C74B H74B 0.9300 .
C75B S6B 1.717(19) .
C75B H75B 0.9300 .
C36 C37 1.463(6) .
C37 C38A 1.383(15) .
C37 C38B 1.43(2) .
C37 S2B 1.624(13) .
C37 S2A 1.670(5) .
C38A C39A 1.400(17) .
C38A H38A 0.9300 .
C39A C40A 1.335(9) .
C39A H39A 0.9300 .
C40A S2A 1.722(8) .
C40A H40A 0.9300 .
C38B C39B 1.43(2) .
C38B H38B 0.9300 .
C39B C40B 1.346(18) .
C39B H39B 0.9300 .
C40B S2B 1.725(19) .
C40B H40B 0.9300 .
C46 C47 1.456(6) .
C41 C42 1.475(6) .
C42 C43 1.366(7) .
C43 C44 1.390(8) .
C43 H43 0.9300 .
C44 C45 1.322(10) .
C44 H44 0.9300 .
C45 H45 0.9300 .
C47 C48A 1.31(2) .
C47 C48B 1.318(12) .
C47 S4A 1.649(13) .
C47 S4B 1.711(5) .
C48A C49A 1.43(2) .
C48A H48A 0.9300 .
C49A C50A 1.351(19) .
C49A H49A 0.9300 .
C50A S4A 1.75(2) .
C50A H50A 0.9300 .
C48B C49B 1.427(15) .
C48B H48B 0.9300 .
C49B C50B 1.340(9) .
C49B H49B 0.9300 .
C50B S4B 1.734(8) .
C50B H50B 0.9300 .
C16 C17 1.472(6) .
C17 C18A 1.38(2) .
C17 S1B 1.59(3) .
C17 C18B 1.59(5) .
C17 S1A 1.684(6) .
C18A C19A 1.47(2) .
C18A H18A 0.9300 .
C19A C20A 1.312(13) .
C19A H19A 0.9300 .
C20A S1A 1.709(10) .
C20A H20A 0.9300 .
C18B C19B 1.47(3) .
C18B H18B 0.9300 .
C19B C20B 1.32(2) .
C19B H19B 0.9300 .
C20B S1B 1.71(2) .
C20B H20B 0.9300 .

loop_
_geom_torsion_atom_site_label_1
_geom_torsion_atom_site_label_2
_geom_torsion_atom_site_label_3
_geom_torsion_atom_site_label_4
_geom_torsion
_geom_torsion_site_symmetry_1
_geom_torsion_site_symmetry_4
N1 C1 C2 C3 1.0(8) . .
C1 C2 C3 C4 -0.2(8) . .
C2 C3 C4 C5 -0.3(8) . .
C3 C4 C5 N1 0.1(7) . .
C3 C4 C5 C6 -179.9(4) . .
N1 C5 C6 N2 -8.7(5) . .
C4 C5 C6 N2 171.3(4) . .
N1 C5 C6 C7 171.1(4) . .
C4 C5 C6 C7 -8.9(6) . .
N2 C6 C7 C8 0.0(6) . .
C5 C6 C7 C8 -179.8(4) . .
C6 C7 C8 C9 -1.2(7) . .
C7 C8 C9 C10 1.6(7) . .
C8 C9 C10 N2 -0.8(6) . .
C8 C9 C10 C11 -178.6(4) . .
N2 C10 C11 N3 9.4(5) . .
C9 C10 C11 N3 -172.8(4) . .
N2 C10 C11 C12 -168.4(4) . .
C9 C10 C11 C12 9.5(6) . .
N3 C11 C12 C13 -1.2(6) . .
C10 C11 C12 C13 176.5(4) . .
C11 C12 C13 C14 -0.6(7) . .
C12 C13 C14 C15 1.4(8) . .
C13 C14 C15 N3 -0.6(8) . .
N6 C21 C22 C23 1.1(9) . .
C21 C22 C23 C24 -0.5(9) . .
C22 C23 C24 C25 -0.3(8) . .
C23 C24 C25 N6 0.5(7) . .
C23 C24 C25 C26 -179.4(5) . .
N6 C25 C26 N5 5.0(6) . .
C24 C25 C26 N5 -175.1(4) . .
N6 C25 C26 C27 -176.5(4) . .
C24 C25 C26 C27 3.4(7) . .
N5 C26 C27 C28 0.8(7) . .
C25 C26 C27 C28 -177.6(5) . .
C26 C27 C28 C29 -1.4(8) . .
C27 C28 C29 C30 0.9(8) . .
C28 C29 C30 N5 0.1(7) . .
C28 C29 C30 C31 -176.9(5) . .
N5 C30 C31 N4 -1.1(6) . .
C29 C30 C31 N4 176.0(4) . .
N5 C30 C31 C32 -178.2(4) . .
C29 C30 C31 C32 -1.1(7) . .
N4 C31 C32 C33 -1.1(8) . .
C30 C31 C32 C33 175.9(5) . .
C31 C32 C33 C34 -1.7(9) . .
C32 C33 C34 C35 2.5(9) . .
C33 C34 C35 N4 -0.6(8) . .
N7 C51 C52 C53 -1.1(8) . .
C51 C52 C53 C54 4.3(9) . .
C52 C53 C54 C55 -2.7(8) . .
C53 C54 C55 N7 -2.4(8) . .
C53 C54 C55 C56 175.8(5) . .
N7 C55 C56 N8 -22.1(6) . .
C54 C55 C56 N8 159.7(5) . .
N7 C55 C56 C57 155.9(5) . .
C54 C55 C56 C57 -22.3(7) . .
N8 C56 C57 C58 0.5(9) . .
C55 C56 C57 C58 -177.5(5) . .
C56 C57 C58 C59 -2.5(10) . .
C57 C58 C59 C60 0.9(11) . .
C58 C59 C60 N8 2.9(9) . .
C58 C59 C60 C61 -176.8(6) . .
N8 C60 C61 N9 7.0(7) . .
C59 C60 C61 N9 -173.2(5) . .
N8 C60 C61 C62 -168.2(6) . .
C59 C60 C61 C62 11.6(9) . .
N9 C61 C62 C63 -1.6(11) . .
C60 C61 C62 C63 173.4(7) . .
C61 C62 C63 C64 -0.5(14) . .
C62 C63 C64 C65 2.8(13) . .
C63 C64 C65 N9 -3.3(11) . .
O17 C66 C67 C68 -0.1(8) . .
O16 C66 C67 C68 180.0(5) . .
O17 C66 C67 S5 -179.8(4) . .
O16 C66 C67 S5 0.3(6) . .
C66 C67 C68 C69 -179.3(5) . .
S5 C67 C68 C69 0.4(6) . .
C67 C68 C69 C70 -1.4(8) . .
C68 C69 C70 S5 1.8(9) . .
C4 C5 N1 C1 0.6(6) . .
C6 C5 N1 C1 -179.4(4) . .
C4 C5 N1 U1 177.5(3) . .
C6 C5 N1 U1 -2.5(5) . .
C2 C1 N1 C5 -1.2(7) . .
C2 C1 N1 U1 -178.2(4) . .
C7 C6 N2 C10 0.8(6) . .
C5 C6 N2 C10 -179.3(3) . .
C7 C6 N2 U1 -164.3(3) . .
C5 C6 N2 U1 15.5(4) . .
C9 C10 N2 C6 -0.4(6) . .
C11 C10 N2 C6 177.5(3) . .
C9 C10 N2 U1 164.7(3) . .
C11 C10 N2 U1 -17.5(4) . .
C14 C15 N3 C11 -1.1(7) . .
C14 C15 N3 U1 179.7(4) . .
C12 C11 N3 C15 2.0(6) . .
C10 C11 N3 C15 -175.8(4) . .
C12 C11 N3 U1 -178.9(3) . .
C10 C11 N3 U1 3.4(5) . .
C22 C21 N6 C25 -0.9(8) . .
C22 C21 N6 U2 -177.0(4) . .
C24 C25 N6 C21 0.0(7) . .
C26 C25 N6 C21 179.9(4) . .
C24 C25 N6 U2 176.2(3) . .
C26 C25 N6 U2 -4.0(5) . .
C27 C26 N5 C30 0.2(6) . .
C25 C26 N5 C30 178.6(4) . .
C27 C26 N5 U2 177.8(3) . .
C25 C26 N5 U2 -3.8(5) . .
C29 C30 N5 C26 -0.6(6) . .
C31 C30 N5 C26 176.5(4) . .
C29 C30 N5 U2 -178.3(3) . .
C31 C30 N5 U2 -1.1(5) . .
C34 C35 N4 C31 -2.2(7) . .
C34 C35 N4 U2 -179.2(4) . .
C32 C31 N4 C35 3.0(6) . .
C30 C31 N4 C35 -174.1(4) . .
C32 C31 N4 U2 -180.0(4) . .
C30 C31 N4 U2 2.9(5) . .
C52 C51 N7 C55 -3.8(7) . .
C52 C51 N7 Tb1 163.4(4) . .
C54 C55 N7 C51 5.5(7) . .
C56 C55 N7 C51 -172.7(4) . .
C54 C55 N7 Tb1 -161.7(4) . .
C56 C55 N7 Tb1 20.1(5) . .
C57 C56 N8 C60 3.2(7) . .
C55 C56 N8 C60 -178.8(4) . .
C57 C56 N8 Tb1 -164.3(4) . .
C55 C56 N8 Tb1 13.7(5) . .
C59 C60 N8 C56 -5.0(7) . .
C61 C60 N8 C56 174.8(4) . .
C59 C60 N8 Tb1 162.7(4) . .
C61 C60 N8 Tb1 -17.5(5) . .
C64 C65 N9 C61 1.4(9) . .
C64 C65 N9 Tb1 -179.8(5) . .
C62 C61 N9 C65 1.2(8) . .
C60 C61 N9 C65 -174.0(5) . .
C62 C61 N9 Tb1 -177.6(5) . .
C60 C61 N9 Tb1 7.2(6) . .
O16 C66 O17 Tb1 -3.7(5) . .
C67 C66 O17 Tb1 176.4(4) . .
O17 C66 O16 Tb1 3.7(5) . .
C67 C66 O16 Tb1 -176.4(4) . .
C69 C70 S5 C67 -1.3(6) . .
C68 C67 S5 C70 0.5(5) . .
C66 C67 S5 C70 -179.7(4) . .
Tb1 O21 C76 O20 -26.6(8) . 2_765
Tb1 O21 C76 C77 153.2(3) . .
O21 C76 C77 C78A -158.1(17) . .
O20 C76 C77 C78A 21.7(18) 2_765 .
O21 C76 C77 C78B 15(2) . .
O20 C76 C77 C78B -165(2) 2_765 .
O21 C76 C77 S7B -158.3(6) . .
O20 C76 C77 S7B 21.5(8) 2_765 .
O21 C76 C77 S7A 19.3(7) . .
O20 C76 C77 S7A -160.9(5) 2_765 .
C76 C77 C78A C79A 174.7(16) . .
S7A C77 C78A C79A -3(3) . .
C77 C78A C79A C80A 3(3) . .
C78A C79A C80A S7A -1(2) . .
C78A C77 S7A C80A 1.9(17) . .
C76 C77 S7A C80A -175.9(7) . .
C79A C80A S7A C77 -0.5(14) . .
C76 C77 C78B C79B -178(2) . .
S7B C77 C78B C79B -3(4) . .
C77 C78B C79B C80B 2(4) . .
C78B C79B C80B S7B 0(3) . .
C78B C77 S7B C80B 3(2) . .
C76 C77 S7B C80B 177.3(9) . .
C79B C80B S7B C77 -2(2) . .
Tb1 O18 C71 O19 0.1(5) . .
Tb1 O18 C71 C72 -179.5(4) . .
Tb1 O19 C71 O18 -0.1(5) . .
Tb1 O19 C71 C72 179.5(4) . .
O18 C71 C72 C73A 166.8(16) . .
O19 C71 C72 C73A -12.7(17) . .
O18 C71 C72 C73B -14(3) . .
O19 C71 C72 C73B 167(3) . .
O18 C71 C72 S6B 172.0(10) . .
O19 C71 C72 S6B -7.5(11) . .
O18 C71 C72 S6A -11.2(7) . .
O19 C71 C72 S6A 169.2(4) . .
C71 C72 C73A C74A -177.9(14) . .
S6A C72 C73A C74A 0(3) . .
C72 C73A C74A C75A -1(3) . .
C73A C74A C75A S6A 2(2) . .
C73A C72 S6A C75A 0.5(16) . .
C71 C72 S6A C75A 178.8(7) . .
C74A C75A S6A C72 -1.3(14) . .
C71 C72 C73B C74B 175(3) . .
S6B C72 C73B C74B -10(5) . .
C72 C73B C74B C75B 8(6) . .
C73B C74B C75B S6B -3(5) . .
C73B C72 S6B C75B 7(3) . .
C71 C72 S6B C75B -178.1(18) . .
C74B C75B S6B C72 -2(4) . .
U3 O10 C36 O11 1.0(5) . .
U3 O10 C36 C37 -179.4(3) . .
U3 O11 C36 O10 -1.0(4) . .
U3 O11 C36 C37 179.4(4) . .
O10 C36 C37 C38A -168.7(11) . .
O11 C36 C37 C38A 11.0(12) . .
O10 C36 C37 C38B -16.9(18) . .
O11 C36 C37 C38B 162.8(17) . .
O10 C36 C37 S2B 179.4(10) . .
O11 C36 C37 S2B -1.0(11) . .
O10 C36 C37 S2A 10.0(6) . .
O11 C36 C37 S2A -170.3(4) . .
C36 C37 C38A C39A -178.6(9) . .
S2A C37 C38A C39A 2.6(16) . .
C37 C38A C39A C40A -5.3(18) . .
C38A C39A C40A S2A 5.5(15) . .
C38A C37 S2A C40A 0.4(10) . .
C36 C37 S2A C40A -178.5(5) . .
C39A C40A S2A C37 -3.5(9) . .
C36 C37 C38B C39B 159.6(19) . .
S2B C37 C38B C39B -35(3) . .
C37 C38B C39B C40B 39(4) . .
C38B C39B C40B S2B -29(5) . .
C38B C37 S2B C40B 17(3) . .
C36 C37 S2B C40B -177.6(19) . .
C39B C40B S2B C37 7(4) . .
U3 O14 C46 O15 5.9(5) . .
U3 O14 C46 C47 -171.8(4) . .
U3 O15 C46 O14 -6.0(5) . .
U3 O15 C46 C47 171.8(4) . .
U3 O12 C41 O13 -4.9(4) . .
U3 O12 C41 C42 173.3(4) . .
U3 O13 C41 O12 4.9(4) . .
U3 O13 C41 C42 -173.3(4) . .
O12 C41 C42 C43 11.8(7) . .
O13 C41 C42 C43 -170.0(5) . .
O12 C41 C42 S3 -165.9(4) . .
O13 C41 C42 S3 12.4(6) . .
C45 S3 C42 C43 -0.3(5) . .
C45 S3 C42 C41 177.6(5) . .
C41 C42 C43 C44 -177.9(5) . .
S3 C42 C43 C44 -0.2(6) . .
C42 C43 C44 C45 0.8(9) . .
C43 C44 C45 S3 -1.0(10) . .
C42 S3 C45 C44 0.8(7) . .
O14 C46 C47 C48A -174(3) . .
O15 C46 C47 C48A 8(3) . .
O14 C46 C47 C48B -1.3(13) . .
O15 C46 C47 C48B -179.1(11) . .
O14 C46 C47 S4A -1.6(13) . .
O15 C46 C47 S4A -179.4(12) . .
O14 C46 C47 S4B 178.1(4) . .
O15 C46 C47 S4B 0.3(6) . .
C46 C47 C48A C49A -180(5) . .
S4A C47 C48A C49A 7(7) . .
C47 C48A C49A C50A -3(11) . .
C48A C49A C50A S4A -2(13) . .
C48A C47 S4A C50A -7(6) . .
C46 C47 S4A C50A 179(5) . .
C49A C50A S4A C47 5(10) . .
C46 C47 C48B C49B -179.2(14) . .
S4B C47 C48B C49B 1(2) . .
C47 C48B C49B C50B -1(3) . .
C48B C49B C50B S4B 0(3) . .
C48B C47 S4B C50B -1.0(11) . .
C46 C47 S4B C50B 179.5(7) . .
C49B C50B S4B C47 0.4(16) . .
U2 O4 C16 O3 -31.2(7) . .
U2 O4 C16 C17 149.3(3) . .
U1 O3 C16 O4 -30.6(6) . .
U1 O3 C16 C17 148.9(3) . .
O4 C16 C17 C18A 171.0(16) . .
O3 C16 C17 C18A -8.5(17) . .
O4 C16 C17 S1B 172(2) . .
O3 C16 C17 S1B -8(2) . .
O4 C16 C17 C18B -27(3) . .
O3 C16 C17 C18B 153(3) . .
O4 C16 C17 S1A -1.8(6) . .
O3 C16 C17 S1A 178.7(3) . .
C16 C17 C18A C19A -177.3(11) . .
S1A C17 C18A C19A -4(2) . .
C17 C18A C19A C20A 3(3) . .
C18A C19A C20A S1A -0.8(18) . .
C18A C17 S1A C20A 3.1(15) . .
C16 C17 S1A C20A 176.5(6) . .
C19A C20A S1A C17 -1.2(10) . .
C16 C17 C18B C19B 157(3) . .
S1B C17 C18B C19B -38(5) . .
C17 C18B C19B C20B 36(7) . .
C18B C19B C20B S1B -20(8) . .
C16 C17 S1B C20B -171(3) . .
C18B C17 S1B C20B 26(4) . .
C19B C20B S1B C17 -5(6) . .
